data_2000845
loop_
_publ_author_name
'Yeap, G.-Y.'
'Fun, H.-K.'
'Teo, S.-B.'
'Teoh, S.-G.'

_publ_section_title
;Structure of
 [<i>N</i>-(2-mercaptophenyl)salicylideneaminato-<i>N</i>,<i>O</i>,<i>S</i>]dimethyltin(IV)
;
_journal_issue 6
_journal_name_full 'Acta Crystallographica Section C'
_journal_page_first 1109
_journal_page_last 1110
_journal_paper_doi 10.1107/S0108270191013045
_journal_volume 48
_journal_year 1992
_chemical_formula_sum 'C15 H15 N O S Sn'
_chemical_formula_weight 376.04
_space_group_IT_number 14
_space_group_name_Hall '-P 2yn'
_space_group_name_H-M_alt 'P 1 21/n 1'
_symmetry_cell_setting monoclinic
_symmetry_space_group_name_Hall '-P 2yn'
_symmetry_space_group_name_H-M 'P 1 21/n 1'
_cell_angle_alpha 90
_cell_angle_beta 96.200(10)
_cell_angle_gamma 90
_cell_formula_units_Z 4
_cell_length_a 9.623(2)
_cell_length_b 8.2020(10)
_cell_length_c 18.757(3)
_cell_volume 1471.8(4)
_diffrn_radiation_type Mo
_diffrn_radiation_wavelength 0.71069
_exptl_absorpt_coefficient_mu 1.87
_exptl_crystal_density_diffrn 1.697
_exptl_crystal_density_meas 1.688
_exptl_crystal_F_000 744
_cod_data_source_file li0115.cif
_cod_data_source_block li0115a
_cod_original_cell_volume 1471.79(7)
_cod_original_formula_sum 'C15 H15 N1 O1 S1 Sn1'
_cod_database_code 2000845

loop_
_space_group_symop_id
_space_group_symop_operation_xyz
1 x,y,z
2 -x+1/2,y+1/2,-z+1/2
3 -x,-y,-z
4 x+1/2,-y+1/2,z+1/2

loop_
_atom_site_label
_atom_site_fract_x
_atom_site_fract_y
_atom_site_fract_z
Sn .29055(3) .22146(4) .01874(2)
S1 .1136(2) .2452(2) .11040(10)
C1 .1411(5) .4546(6) .1279(3)
C2 .1965(4) .5537(6) .0780(2)
C3 .2162(6) .7187(7) .0917(3)
C4 .1794(6) .7894(8) .1542(3)
C5 .1254(7) .6875(9) .2049(3)
C6 .1080(6) .5237(9) .1916(3)
N1 .2405(4) .4802(5) .0151(2)
C7 .2300(5) .5639(7) -.0450(3)
C8 .2881(5) .5176(6) -.1091(2)
C9 .3898(5) .3940(7) -.1114(3)
C10 .4527(5) .3742(8) -.1751(3)
C11 .4150(6) .4712(9) -.2336(3)
C12 .3134(6) .5928(10) -.2322(3)
C13 .2516(6) .6174(8) -.1705(3)
O1 .4289(4) .2999(4) -.0557(2)
C14 .1672(6) .0811(8) -.0596(3)
C15 .4621(6) .1298(9) .0860(3)
H3 .2557(6) .7855(7) .0569(3)
H4 .1908(6) .9043(8) .1628(3)
H5 .1010(7) .7327(9) .2491(3)
H6 .0717(6) .4553(9) .2268(3)
H7 .1790(5) .6647(7) -.0460(3)
H10 .5232(5) .2920(8) -.1772(3)
H11 .4587(6) .4540(9) -.2766(3)
H12 .2870(6) .6576(10) -.2741(3)
H13 .1838(6) .7028(8) -.1688(3)
H141 .0924(6) .0301(8) -.0379(3)
H142 .2239(6) -.0012(8) -.0785(3)
H143 .1291(6) .1514(8) -.0977(3)
H151 .4298(6) .0822(9) .1280(3)
H152 .5259(6) .2170(9) .1000(3)
H153 .5090(6) .0482(9) .0607(3)

loop_
_geom_bond_atom_site_label_1
_geom_bond_atom_site_label_2
_geom_bond_distance
S1 Sn 2.5540(10)
N1 Sn 2.176(4)
O1 Sn 2.130(4)
C14 Sn 2.125(6)
C15 Sn 2.106(5)
C1 S1 1.764(5)
C2 C1 1.389(6)
C6 C1 1.390(7)
C3 C2 1.387(8)
N1 C2 1.428(6)
C4 C3 1.388(8)
C5 C4 1.407(9)
C6 C5 1.373(10)
C7 N1 1.315(6)
C8 C7 1.431(7)
C9 C8 1.413(7)
C13 C8 1.426(7)
C10 C9 1.407(7)
O1 C9 1.321(6)
C11 C10 1.372(8)
C12 C11 1.398(10)
C13 C12 1.371(7)
